data_4023792
loop_
_publ_author_name
'Yajun Ma'
'Siping Wei'
'Jingbo Lan'
'Jingzhi Wang'
'Rugang Xie'
'Jingsong You'

_publ_section_title
;
 Pyrido[1,2-a][1,2,4]triazol-3-ylidenes as a New Family of Stable
 Annulated N-Heterocyclic Carbenes: Synthesis, Reactivity, and Their
 Application in Coordination Chemistry and Organocatalysis
;
_journal_name_full 'Journal of Organic Chemistry'
_journal_page_first 8256
_journal_page_last 8264
_journal_paper_doi 10.1021/jo801349d
_journal_volume 73
_journal_year 2008
_chemical_formula_moiety C8H9N3S
_chemical_formula_sum 'C8 H9 N3 S'
_chemical_formula_weight 179.24
_chemical_name_common 2-Ethyl-pyrido[1,2-a][1,2,4]-triazol-3-thione
_chemical_name_systematic
; 
 ? 
;
_space_group_IT_number 14
_symmetry_cell_setting monoclinic
_symmetry_space_group_name_Hall '-P 2yab'
_symmetry_space_group_name_H-M 'P 1 21/a 1'
_atom_sites_solution_hydrogens difmap
_atom_sites_solution_primary direct
_atom_sites_solution_secondary difmap
_audit_creation_method SHELXL-97
_cell_angle_alpha 90.00
_cell_angle_beta 111.03(3)
_cell_angle_gamma 90.00
_cell_formula_units_Z 4
_cell_length_a 6.706(3)
_cell_length_b 20.431(9)
_cell_length_c 6.9139(19)
_cell_measurement_reflns_used 24
_cell_measurement_temperature 295(2)
_cell_measurement_theta_max 7.68
_cell_measurement_theta_min 4.69
_cell_volume 884.2(6)
_computing_structure_refinement 'SHELXL-97 (Sheldrick, 1997)'
_computing_structure_solution 'SHELXS-97 (Sheldrick, 1990)'
_diffrn_ambient_temperature 295(2)
_diffrn_measured_fraction_theta_full 0.964
_diffrn_measured_fraction_theta_max 0.964
_diffrn_measurement_device_type 'ENRAF-NONIUS CAD4'
_diffrn_measurement_method Omega/2-Theta
_diffrn_radiation_monochromator graphite
_diffrn_radiation_source 'fine-focus sealed tube'
_diffrn_radiation_type MoK\a
_diffrn_radiation_wavelength 0.71073
_diffrn_reflns_av_R_equivalents 0.0080
_diffrn_reflns_av_sigmaI/netI 0.0483
_diffrn_reflns_limit_h_max 7
_diffrn_reflns_limit_h_min -8
_diffrn_reflns_limit_k_max 24
_diffrn_reflns_limit_k_min 0
_diffrn_reflns_limit_l_max 8
_diffrn_reflns_limit_l_min -2
_diffrn_reflns_number 1856
_diffrn_reflns_theta_full 25.45
_diffrn_reflns_theta_max 25.45
_diffrn_reflns_theta_min 3.31
_diffrn_standards_decay_% 0.397
_diffrn_standards_interval_count 150
_diffrn_standards_number 3
_exptl_absorpt_coefficient_mu 0.311
_exptl_absorpt_correction_type none
_exptl_crystal_colour colorless
_exptl_crystal_density_diffrn 1.347
_exptl_crystal_density_method 'not measured'
_exptl_crystal_description acerate
_exptl_crystal_F_000 376
_exptl_crystal_size_max 0.40
_exptl_crystal_size_mid 0.35
_exptl_crystal_size_min 0.23
_refine_diff_density_max 0.172
_refine_diff_density_min -0.226
_refine_diff_density_rms 0.039
_refine_ls_extinction_method none
_refine_ls_goodness_of_fit_ref 1.040
_refine_ls_hydrogen_treatment mixed
_refine_ls_matrix_type full
_refine_ls_number_parameters 145
_refine_ls_number_reflns 1628
_refine_ls_number_restraints 0
_refine_ls_restrained_S_all 1.040
_refine_ls_R_factor_all 0.0924
_refine_ls_R_factor_gt 0.0433
_refine_ls_shift/su_max 0.000
_refine_ls_shift/su_mean 0.000
_refine_ls_structure_factor_coef Fsqd
_refine_ls_weighting_details 'w=1/[\s^2^(Fo^2^)+(0.0582P)^2^+0.0000P] where P=(Fo^2^+2Fc^2^)/3'
_refine_ls_weighting_scheme calc
_refine_ls_wR_factor_gt 0.1013
_refine_ls_wR_factor_ref 0.1147
_reflns_number_gt 992
_reflns_number_total 1628
_reflns_threshold_expression >2sigma(I)
_cod_data_source_file jo801349d_si_003.cif
_cod_data_source_block cd16
_cod_depositor_comments
;
The following automatic conversions were performed:
'_symmetry_cell_setting' value 'Monoclinic' changed to 'monoclinic'
according to '/home/saulius/struct/CIF-dictionaries/cif_core.dic'
dictionary named 'cif_core.dic' version 2.4.1 from 2010-06-29.

Automatic conversion script
Id: cif_fix_enum 1527 2010-12-29 10:47:43Z saulius 

The following automatic conversions were performed:

'_refine_ls_weighting_scheme' value 'calc
w=1/[\s^2^(Fo^2^)+(0.0582P)^2^+0.0000P] where P=(Fo^2^+2Fc^2^)/3' was
changed to 'calc'. New tag '_refine_ls_weighting_details' was
created. The value of the new tag was set to
'w=1/[\s^2^(Fo^2^)+(0.0582P)^2^+0.0000P] where P=(Fo^2^+2Fc^2^)/3'.

Automatic conversion script
Id: cif_fix_values 3143 2015-03-26 13:38:13Z robertas 
;
_cod_original_sg_symbol_H-M 'P 21/a'
_cod_database_code 4023792

loop_
_symmetry_equiv_pos_as_xyz
'x, y, z'
'-x+1/2, y+1/2, -z'
'-x, -y, -z'
'x-1/2, -y-1/2, z'

loop_
_atom_site_label
_atom_site_type_symbol
_atom_site_fract_x
_atom_site_fract_y
_atom_site_fract_z
_atom_site_U_iso_or_equiv
_atom_site_adp_type
_atom_site_occupancy
_atom_site_calc_flag
_atom_site_refinement_flags
_atom_site_disorder_assembly
_atom_site_disorder_group
S S 0.54873(13) 0.09071(4) 0.70604(11) 0.0740(3) Uani 1 d . . .
N1 N 0.6271(3) 0.21205(9) 0.8877(3) 0.0487(5) Uani 1 d . . .
N2 N 0.7394(3) 0.19015(9) 1.2253(3) 0.0542(5) Uani 1 d . . .
N3 N 0.6922(3) 0.13412(9) 1.1076(3) 0.0539(5) Uani 1 d . . .
C1 C 0.6244(4) 0.14441(12) 0.9018(4) 0.0533(6) Uani 1 d . . .
C2 C 0.5687(4) 0.25148(16) 0.7147(4) 0.0590(7) Uani 1 d . . .
C3 C 0.5799(4) 0.31641(15) 0.7410(5) 0.0671(8) Uani 1 d . . .
C4 C 0.6508(4) 0.34377(15) 0.9413(5) 0.0638(8) Uani 1 d . . .
C5 C 0.7097(4) 0.30626(13) 1.1130(5) 0.0574(7) Uani 1 d . . .
C6 C 0.6977(4) 0.23731(11) 1.0875(3) 0.0479(6) Uani 1 d . . .
C7 C 0.7138(6) 0.07023(14) 1.2104(5) 0.0699(8) Uani 1 d . . .
C8 C 0.9242(9) 0.0391(2) 1.2402(7) 0.1006(14) Uani 1 d . . .
H2 H 0.528(4) 0.2277(10) 0.599(3) 0.047(7) Uiso 1 d . . .
H3 H 0.531(4) 0.3413(12) 0.614(4) 0.070(8) Uiso 1 d . . .
H4 H 0.664(5) 0.3880(16) 0.969(4) 0.084(9) Uiso 1 d . . .
H5 H 0.763(4) 0.3234(11) 1.250(4) 0.067(8) Uiso 1 d . . .
H71 H 0.710(5) 0.0774(13) 1.341(5) 0.083(9) Uiso 1 d . . .
H72 H 0.588(5) 0.0434(13) 1.124(4) 0.073(8) Uiso 1 d . . .
H81 H 0.933(6) 0.0351(17) 1.104(6) 0.122(13) Uiso 1 d . . .
H82 H 0.922(5) 0.0018(18) 1.293(5) 0.102(12) Uiso 1 d . . .
H83 H 1.054(8) 0.072(2) 1.316(7) 0.147(17) Uiso 1 d . . .

loop_
_atom_site_aniso_label
_atom_site_aniso_U_11
_atom_site_aniso_U_22
_atom_site_aniso_U_33
_atom_site_aniso_U_23
_atom_site_aniso_U_13
_atom_site_aniso_U_12
S 0.0861(6) 0.0785(5) 0.0622(5) -0.0194(4) 0.0325(4) -0.0205(4)
N1 0.0440(12) 0.0558(12) 0.0448(11) 0.0032(9) 0.0140(9) -0.0028(9)
N2 0.0617(14) 0.0522(12) 0.0468(11) -0.0026(10) 0.0170(10) -0.0014(10)
N3 0.0647(14) 0.0521(12) 0.0480(12) 0.0012(9) 0.0240(10) -0.0050(10)
C1 0.0486(16) 0.0643(15) 0.0511(15) -0.0034(12) 0.0230(12) -0.0080(12)
C2 0.0482(16) 0.0773(19) 0.0487(15) 0.0075(15) 0.0142(13) -0.0027(14)
C3 0.0513(17) 0.078(2) 0.069(2) 0.0238(16) 0.0180(15) 0.0062(15)
C4 0.0531(17) 0.0573(16) 0.081(2) 0.0083(16) 0.0234(15) 0.0070(14)
C5 0.0506(16) 0.0603(16) 0.0615(17) -0.0038(14) 0.0204(13) 0.0024(12)
C6 0.0419(14) 0.0555(15) 0.0462(13) 0.0029(11) 0.0155(11) 0.0020(11)
C7 0.097(3) 0.0574(17) 0.0593(18) 0.0024(14) 0.0335(18) -0.0124(17)
C8 0.155(4) 0.061(2) 0.099(3) 0.025(2) 0.061(3) 0.028(3)

loop_
_atom_type_symbol
_atom_type_description
_atom_type_scat_dispersion_real
_atom_type_scat_dispersion_imag
_atom_type_scat_source
C C 0.0033 0.0016 'International Tables Vol C Tables 4.2.6.8 and 6.1.1.4'
H H 0.0000 0.0000 'International Tables Vol C Tables 4.2.6.8 and 6.1.1.4'
N N 0.0061 0.0033 'International Tables Vol C Tables 4.2.6.8 and 6.1.1.4'
S S 0.1246 0.1234 'International Tables Vol C Tables 4.2.6.8 and 6.1.1.4'

loop_
_geom_angle_atom_site_label_1
_geom_angle_atom_site_label_2
_geom_angle_atom_site_label_3
_geom_angle
_geom_angle_site_symmetry_1
_geom_angle_site_symmetry_3
_geom_angle_publ_flag
C2 N1 C1 129.6(2) . . ?
C2 N1 C6 122.4(2) . . ?
C1 N1 C6 108.01(18) . . ?
C6 N2 N3 103.77(18) . . ?
C1 N3 N2 114.50(19) . . ?
C1 N3 C7 126.0(2) . . ?
N2 N3 C7 119.5(2) . . ?
N3 C1 N1 102.82(19) . . ?
N3 C1 S 129.9(2) . . ?
N1 C1 S 127.22(18) . . ?
C3 C2 N1 118.5(3) . . ?
C3 C2 H2 130.3(14) . . ?
N1 C2 H2 111.2(14) . . ?
C2 C3 C4 120.7(3) . . ?
C2 C3 H3 114.6(15) . . ?
C4 C3 H3 124.7(15) . . ?
C5 C4 C3 122.0(3) . . ?
C5 C4 H4 113.4(18) . . ?
C3 C4 H4 124.6(18) . . ?
C4 C5 C6 118.0(3) . . ?
C4 C5 H5 123.7(14) . . ?
C6 C5 H5 118.2(14) . . ?
N2 C6 N1 110.9(2) . . ?
N2 C6 C5 130.6(2) . . ?
N1 C6 C5 118.5(2) . . ?
N3 C7 C8 111.7(3) . . ?
N3 C7 H71 107.4(16) . . ?
C8 C7 H71 106.9(19) . . ?
N3 C7 H72 106.4(15) . . ?
C8 C7 H72 113.6(15) . . ?
H71 C7 H72 111(2) . . ?
C7 C8 H81 107(2) . . ?
C7 C8 H82 106(2) . . ?
H81 C8 H82 111(3) . . ?
C7 C8 H83 111(2) . . ?
H81 C8 H83 102(3) . . ?
H82 C8 H83 119(3) . . ?

loop_
_geom_bond_atom_site_label_1
_geom_bond_atom_site_label_2
_geom_bond_distance
_geom_bond_site_symmetry_2
_geom_bond_publ_flag
S C1 1.673(2) . ?
N1 C2 1.378(3) . ?
N1 C1 1.386(3) . ?
N1 C6 1.389(3) . ?
N2 C6 1.312(3) . ?
N2 N3 1.374(3) . ?
N3 C1 1.346(3) . ?
N3 C7 1.469(3) . ?
C2 C3 1.337(4) . ?
C2 H2 0.89(2) . ?
C3 C4 1.409(4) . ?
C3 H3 0.96(3) . ?
C4 C5 1.348(4) . ?
C4 H4 0.92(3) . ?
C5 C6 1.418(3) . ?
C5 H5 0.95(3) . ?
C7 C8 1.493(5) . ?
C7 H71 0.93(3) . ?
C7 H72 1.00(3) . ?
C8 H81 0.97(4) . ?
C8 H82 0.85(4) . ?
C8 H83 1.07(5) . ?

loop_
_cod_related_entry_id
_cod_related_entry_database
_cod_related_entry_code
1 ChemSpider 30658779
